data_1560988
loop_
_publ_author_name
'Trad, Khiem'
'Castets, Aurore'
'Wattiaux, Alain'
'Delmas, Claude'
'Ben Amara, Mongi'
'Carlier, Dany'

_publ_section_title
;
 Li0.75Mn1.50Fe1.75(PO4)3: First alluaudite-type iron phosphate containing
 only Li+ as alkaline ions
;
_journal_name_full 'Journal of Solid State Chemistry'
_journal_page_first 12
_journal_page_last 17
_journal_paper_doi 10.1016/j.jssc.2018.05.014
_journal_volume 265
_journal_year 2018
_chemical_compound_source 'synthesis as described'
_chemical_formula_moiety 'Fe7 Li3 Mn6 O48 P12'
_chemical_formula_sum 'Fe1.75 Li0.75 Mn1.5 O12 P3'
_chemical_formula_weight 470.26
_space_group_IT_number 15
_space_group_name_Hall '-C 2yc'
_space_group_name_H-M_alt 'C 1 2/c 1'
_symmetry_cell_setting monoclinic
_symmetry_Int_Tables_number 15
_symmetry_space_group_name_Hall '-C 2yc'
_symmetry_space_group_name_H-M 'C 1 2/c 1'
_atom_sites_solution_primary direct
_atom_sites_solution_secondary difmap
_cell_angle_alpha 90
_cell_angle_beta 115.07(4)
_cell_angle_gamma 90
_cell_formula_units_Z 4
_cell_length_a 12.002(5)
_cell_length_b 12.509(9)
_cell_length_c 6.404(7)
_cell_measurement_reflns_used 25
_cell_measurement_temperature 293(2)
_cell_measurement_theta_max 14.74
_cell_measurement_theta_min 9.72
_cell_measurement_wavelength 0.71073
_cell_volume 870.9(12)
_computing_cell_refinement 'CAD4 Express (Enraf Nonius, 1994)'
_computing_data_collection 'CAD4 Express (Enraf Nonius, 1994)'
_computing_data_reduction 'XCAD4 (Harms & Wocadlo, 1995)'
_computing_molecular_graphics 'Ortep-3 for Windows (Farrugia, 1997)'
_computing_publication_material 'WinGX publication routines (Farrugia, 1999)'
_computing_structure_refinement 'SHELXL-97 (Sheldrick, 1997)'
_diffrn_ambient_temperature 293(2)
_diffrn_detector 'scintillation LiI'
_diffrn_detector_dtime 1.195
_diffrn_measured_fraction_theta_full 1
_diffrn_measured_fraction_theta_max 1
_diffrn_measurement_device '\k-geometry diffractometer'
_diffrn_measurement_device_type 'Enraf Nonius TurboCAD4'
_diffrn_measurement_method 'non-profiled \w/2\t scans'
_diffrn_orient_matrix_type
;
  x-axis points to radiation source
  the matrix is specified in reciprocal space
;
_diffrn_orient_matrix_UB_11 -0.063756
_diffrn_orient_matrix_UB_12 0.048381
_diffrn_orient_matrix_UB_13 -0.11165
_diffrn_orient_matrix_UB_21 -0.064585
_diffrn_orient_matrix_UB_22 -0.035476
_diffrn_orient_matrix_UB_23 0.03557
_diffrn_orient_matrix_UB_31 0.01502
_diffrn_orient_matrix_UB_32 0.052831
_diffrn_orient_matrix_UB_33 0.126449
_diffrn_radiation_monochromator graphite
_diffrn_radiation_probe x-ray
_diffrn_radiation_type MoK\a
_diffrn_radiation_wavelength 0.71073
_diffrn_reflns_av_R_equivalents 0.0309
_diffrn_reflns_av_unetI/netI 0.0217
_diffrn_reflns_limit_h_max 15
_diffrn_reflns_limit_h_min -16
_diffrn_reflns_limit_k_max 17
_diffrn_reflns_limit_k_min -1
_diffrn_reflns_limit_l_max 8
_diffrn_reflns_limit_l_min -1
_diffrn_reflns_number 1702
_diffrn_reflns_theta_full 29.96
_diffrn_reflns_theta_max 29.96
_diffrn_reflns_theta_min 2.48
_diffrn_source 'Enraf Nonius FR590'
_diffrn_standards_decay_% 7
_diffrn_standards_interval_time 120
_diffrn_standards_number 2
_exptl_absorpt_coefficient_mu 5.631
_exptl_absorpt_correction_T_max 0.6708
_exptl_absorpt_correction_T_min 0.5282
_exptl_absorpt_correction_type psi-scan
_exptl_absorpt_process_details
;
North A.C.T., Phillips D.C. & Mathews F.S. (1968) Acta. Cryst. A24, 351
        Number of psi-scan sets used was   5
        Theta correction was applied.
        Averaged transmission function was used.
        No Fourier smoothing was applied.
;
_exptl_crystal_colour brown
_exptl_crystal_density_diffrn 3.587
_exptl_crystal_density_method 'not measured'
_exptl_crystal_description prism
_exptl_crystal_F_000 905
_exptl_crystal_size_max 0.14
_exptl_crystal_size_mid 0.07
_exptl_crystal_size_min 0.07
_refine_diff_density_max 0.602
_refine_diff_density_min -1.065
_refine_diff_density_rms 0.153
_refine_ls_extinction_coef 0.0065(5)
_refine_ls_extinction_expression Fc^*^=kFc[1+0.001xFc^2^\l^3^/sin(2\q)]^-1/4^
_refine_ls_extinction_method SHELXL
_refine_ls_goodness_of_fit_ref 1.127
_refine_ls_hydrogen_treatment undef
_refine_ls_matrix_type full
_refine_ls_number_parameters 102
_refine_ls_number_reflns 1269
_refine_ls_number_restraints 0
_refine_ls_restrained_S_all 1.127
_refine_ls_R_factor_all 0.0287
_refine_ls_R_factor_gt 0.0258
_refine_ls_shift/su_max 0
_refine_ls_shift/su_mean 0
_refine_ls_structure_factor_coef Fsqd
_refine_ls_weighting_details 'calc w=1/[\s^2^(Fo^2^)+(0.0324P)^2^+4.1216P] where P=(Fo^2^+2Fc^2^)/3'
_refine_ls_weighting_scheme calc
_refine_ls_wR_factor_gt 0.0675
_refine_ls_wR_factor_ref 0.069
_reflns_number_gt 1180
_reflns_number_total 1269
_reflns_threshold_expression >2sigma(I)
_cod_data_source_file JSSC-2018-265-12.cif
_cod_data_source_block limnfe2(po4)3
_cod_original_sg_symbol_H-M 'C 2/c'
_cod_original_formula_sum 'Fe1.75 Li0.75 Mn1.50 O12 P3'
_cod_database_code 1560988

loop_
_symmetry_equiv_pos_as_xyz
'x, y, z'
'-x, y, -z+1/2'
'x+1/2, y+1/2, z'
'-x+1/2, y+1/2, -z+1/2'
'-x, -y, -z'
'x, -y, z-1/2'
'-x+1/2, -y+1/2, -z'
'x+1/2, -y+1/2, z-1/2'

loop_
_atom_site_label
_atom_site_type_symbol
_atom_site_fract_x
_atom_site_fract_y
_atom_site_fract_z
_atom_site_U_iso_or_equiv
_atom_site_adp_type
_atom_site_occupancy
_atom_site_symmetry_multiplicity
_atom_site_calc_flag
_atom_site_refinement_flags
_atom_site_disorder_assembly
_atom_site_disorder_group
Li Li 0.510(4) 0.003(2) 0.303(5) 0.053(10) Uani 0.38 1 d P . .
Mn1 Mn 0.5239(4) -0.0016(3) 0.4631(8) 0.0214(8) Uani 0.13 1 d P . .
Mn Mn 0 0.26381(5) 0.25 0.01016(15) Uani 1 2 d S . .
Fe Fe 0.21903(3) 0.15209(3) 0.13036(6) 0.00671(13) Uani 0.88 1 d P . .
Mn2 Mn 0.21903(3) 0.15209(3) 0.13036(6) 0.00671(13) Uani 0.13 1 d P . .
P1 P 0 0.28863(7) 0.75 0.00593(18) Uani 1 2 d S . .
O11 O 0.04702(17) 0.21766(15) 0.9667(3) 0.0090(3) Uani 1 1 d . . .
O12 O 0.09821(18) 0.36479(16) 0.7380(3) 0.0129(4) Uani 1 1 d . . .
P2 P 0.24042(6) -0.10804(5) 0.13284(10) 0.00620(15) Uani 1 1 d . . .
O21 O 0.1830(2) 0.00160(17) 0.1209(4) 0.0157(4) Uani 1 1 d . . .
O22 O 0.37729(18) -0.09919(16) 0.1935(4) 0.0141(4) Uani 1 1 d . . .
O23 O 0.17149(18) -0.16477(15) -0.1025(3) 0.0110(4) Uani 1 1 d . . .
O24 O 0.22385(17) -0.17851(16) 0.3172(3) 0.0097(3) Uani 1 1 d . . .

loop_
_atom_site_aniso_label
_atom_site_aniso_U_11
_atom_site_aniso_U_22
_atom_site_aniso_U_33
_atom_site_aniso_U_23
_atom_site_aniso_U_13
_atom_site_aniso_U_12
Li 0.035(15) 0.047(11) 0.06(3) -0.008(11) 0.01(2) 0.018(12)
Mn1 0.019(2) 0.0161(16) 0.022(2) 0.0022(16) 0.0021(15) 0.0010(15)
Mn 0.0104(3) 0.0116(3) 0.0108(3) 0 0.0067(2) 0
Fe 0.00764(19) 0.00695(19) 0.00609(18) 0.00083(11) 0.00344(13) 0.00061(12)
Mn2 0.00764(19) 0.00695(19) 0.00609(18) 0.00083(11) 0.00344(13) 0.00061(12)
P1 0.0065(4) 0.0062(4) 0.0042(3) 0 0.0015(3) 0
O11 0.0098(8) 0.0115(8) 0.0057(7) 0.0021(6) 0.0033(6) 0.0008(7)
O12 0.0110(8) 0.0103(8) 0.0152(9) 0.0034(7) 0.0035(7) -0.0029(7)
P2 0.0091(3) 0.0053(3) 0.0045(3) -0.0005(2) 0.0032(2) 0.0000(2)
O21 0.0218(10) 0.0099(8) 0.0160(9) -0.0022(7) 0.0085(8) 0.0035(8)
O22 0.0120(9) 0.0103(9) 0.0219(10) 0.0017(7) 0.0089(8) -0.0003(7)
O23 0.0173(9) 0.0091(8) 0.0058(8) -0.0022(6) 0.0041(7) -0.0029(7)
O24 0.0111(8) 0.0115(8) 0.0065(7) 0.0010(7) 0.0037(6) -0.0010(7)

loop_
_atom_type_symbol
_atom_type_description
_atom_type_scat_dispersion_real
_atom_type_scat_dispersion_imag
_atom_type_scat_source
Li Li -0.0003 0.0001 'International Tables Vol C Tables 4.2.6.8 and 6.1.1.4'
O O 0.0106 0.006 'International Tables Vol C Tables 4.2.6.8 and 6.1.1.4'
P P 0.1023 0.0942 'International Tables Vol C Tables 4.2.6.8 and 6.1.1.4'
Mn Mn 0.3368 0.7283 'International Tables Vol C Tables 4.2.6.8 and 6.1.1.4'
Fe Fe 0.3463 0.8444 'International Tables Vol C Tables 4.2.6.8 and 6.1.1.4'

loop_
_geom_angle_atom_site_label_1
_geom_angle_atom_site_label_2
_geom_angle_atom_site_label_3
_geom_angle
_geom_angle_site_symmetry_1
_geom_angle_site_symmetry_3
Li Li Mn1 169(10) 2_655 .
Li Li Mn1 7(7) 2_655 2_655
Mn1 Li Mn1 174(4) . 2_655
Li Li Mn1 148(10) 2_655 5_656
Mn1 Li Mn1 21.8(15) . 5_656
Mn1 Li Mn1 154(3) 2_655 5_656
Li Li O22 87(7) 2_655 2_655
Mn1 Li O22 98.6(18) . 2_655
Mn1 Li O22 80.8(16) 2_655 2_655
Mn1 Li O22 115.3(14) 5_656 2_655
Li Li O22 75(6) 2_655 .
Mn1 Li O22 96(3) . .
Mn1 Li O22 77.9(12) 2_655 .
Mn1 Li O22 81(2) 5_656 .
O22 Li O22 92.1(11) 2_655 .
Li Li O12 86(5) 2_655 7_556
Mn1 Li O12 90(2) . 7_556
Mn1 Li O12 91.7(11) 2_655 7_556
Mn1 Li O12 75.4(14) 5_656 7_556
O22 Li O12 167(3) 2_655 7_556
O22 Li O12 96.3(18) . 7_556
Li Li O12 77(5) 2_655 8
Mn1 Li O12 112(2) . 8
Mn1 Li O12 74.4(16) 2_655 8
Mn1 Li O12 120.4(13) 5_656 8
O22 Li O12 97(2) 2_655 8
O22 Li O12 149.2(14) . 8
O12 Li O12 71.4(9) 7_556 8
Li Li Mn1 24(8) 2_655 6
Mn1 Li Mn1 166(3) . 6
Mn1 Li Mn1 17.4(8) 2_655 6
Mn1 Li Mn1 172(2) 5_656 6
O22 Li Mn1 69.7(13) 2_655 6
O22 Li Mn1 91.9(10) . 6
O12 Li Mn1 100.5(11) 7_556 6
O12 Li Mn1 64.0(12) 8 6
Li Li Li 156(10) 2_655 5_656
Mn1 Li Li 13.9(10) . 5_656
Mn1 Li Li 162(4) 2_655 5_656
Mn1 Li Li 7.8(5) 5_656 5_656
O22 Li Li 109.5(15) 2_655 5_656
O22 Li Li 87(2) . 5_656
O12 Li Li 80.5(16) 7_556 5_656
O12 Li Li 117.8(16) 8 5_656
Mn1 Li Li 178(2) 6 5_656
Li Li P1 83.3(6) 2_655 7_556
Mn1 Li P1 99.7(16) . 7_556
Mn1 Li P1 85.2(12) 2_655 7_556
Mn1 Li P1 96.1(10) 5_656 7_556
O22 Li P1 132(2) 2_655 7_556
O22 Li P1 128.8(15) . 7_556
O12 Li P1 35.9(4) 7_556 7_556
O12 Li P1 35.9(4) 8 7_556
Mn1 Li P1 84.1(11) 6 7_556
Li Li P1 97.5(12) 5_656 7_556
Li Li Mn 84.1(5) 2_655 3_545
Mn1 Li Mn 92.7(18) . 3_545
Mn1 Li Mn 82.2(9) 2_655 3_545
Mn1 Li Mn 94.6(14) 5_656 3_545
O22 Li Mn 46.5(6) 2_655 3_545
O22 Li Mn 46.6(5) . 3_545
O12 Li Mn 143(2) 7_556 3_545
O12 Li Mn 139.5(18) 8 3_545
Mn1 Li Mn 84.3(8) 6 3_545
Li Li Mn 94.0(15) 5_656 3_545
P1 Li Mn 167.4(11) 7_556 3_545
Mn1 Mn1 Li 134(3) 5_656 .
Mn1 Mn1 Li 130.4(19) 5_656 2_655
Li Mn1 Li 4(4) . 2_655
Mn1 Mn1 Li 23.9(12) 5_656 5_656
Li Mn1 Li 158.2(15) . 5_656
Li Mn1 Li 154(3) 2_655 5_656
Mn1 Mn1 O22 149.1(6) 5_656 2_655
Li Mn1 O22 55.8(18) . 2_655
Li Mn1 O22 58.0(16) 2_655 2_655
Li Mn1 O22 139.7(8) 5_656 2_655
Mn1 Mn1 O22 87.7(6) 5_656 .
Li Mn1 O22 59(2) . .
Li Mn1 O22 55.0(12) 2_655 .
Li Mn1 O22 105.8(13) 5_656 .
O22 Mn1 O22 75.33(18) 2_655 .
Mn1 Mn1 Li 32.2(12) 5_656 6_556
Li Mn1 Li 166(4) . 6_556
Li Mn1 Li 162.6(8) 2_655 6_556
Li Mn1 Li 8(2) 5_656 6_556
O22 Mn1 Li 135.1(9) 2_655 6_556
O22 Mn1 Li 112.7(8) . 6_556
Mn1 Mn1 O12 81.9(5) 5_656 7_556
Li Mn1 O12 64.8(16) . 7_556
Li Mn1 O12 63.5(14) 2_655 7_556
Li Mn1 O12 99.7(9) 5_656 7_556
O22 Mn1 O12 120.0(2) 2_655 7_556
O22 Mn1 O12 82.27(17) . 7_556
Li Mn1 O12 104.9(9) 6_556 7_556
Mn1 Mn1 O12 75.8(5) 5_656 3_545
Li Mn1 O12 133.2(15) . 3_545
Li Mn1 O12 133.3(12) 2_655 3_545
Li Mn1 O12 59.0(8) 5_656 3_545
O22 Mn1 O12 80.74(17) 2_655 3_545
O22 Mn1 O12 96.69(18) . 3_545
Li Mn1 O12 54.8(9) 6_556 3_545
O12 Mn1 O12 157.7(2) 7_556 3_545
Mn1 Mn1 O22 70.3(6) 5_656 5_656
Li Mn1 O22 139(2) . 5_656
Li Mn1 O22 141.5(9) 2_655 5_656
Li Mn1 O22 53.2(12) 5_656 5_656
O22 Mn1 O22 124.0(2) 2_655 5_656
O22 Mn1 O22 158.1(2) . 5_656
Li Mn1 O22 47.2(7) 6_556 5_656
O12 Mn1 O22 94.27(18) 7_556 5_656
O12 Mn1 O22 78.36(18) 3_545 5_656
Mn1 Mn1 Mn1 132.1(7) 5_656 2_655
Li Mn1 Mn1 4(2) . 2_655
Li Mn1 Mn1 2.4(15) 2_655 2_655
Li Mn1 Mn1 155.8(13) 5_656 2_655
O22 Mn1 Mn1 55.56(16) 2_655 2_655
O22 Mn1 Mn1 54.85(15) . 2_655
Li Mn1 Mn1 164.2(10) 6_556 2_655
O12 Mn1 Mn1 65.92(16) 7_556 2_655
O12 Mn1 Mn1 131.02(15) 3_545 2_655
O22 Mn1 Mn1 142.50(18) 5_656 2_655
Mn1 Mn1 P1 104.4(6) 5_656 7_556
Li Mn1 P1 61.5(15) . 7_556
Li Mn1 P1 62.6(9) 2_655 7_556
Li Mn1 P1 113.5(8) 5_656 7_556
O22 Mn1 P1 104.72(18) 2_655 7_556
O22 Mn1 P1 104.21(18) . 7_556
Li Mn1 P1 114.8(7) 6_556 7_556
O12 Mn1 P1 31.00(8) 7_556 7_556
O12 Mn1 P1 159.1(2) 3_545 7_556
O22 Mn1 P1 82.03(15) 5_656 7_556
Mn1 Mn1 P1 64.52(10) 2_655 7_556
O22 Mn O22 76.85(12) 4 3_455
O22 Mn O11 87.24(8) 4 1_554
O22 Mn O11 117.43(8) 3_455 1_554
O22 Mn O11 117.43(8) 4 2_556
O22 Mn O11 87.24(8) 3_455 2_556
O11 Mn O11 149.48(11) 1_554 2_556
O22 Mn O23 159.57(8) 4 5
O22 Mn O23 85.96(9) 3_455 5
O11 Mn O23 91.04(8) 1_554 5
O11 Mn O23 71.98(9) 2_556 5
O22 Mn O23 85.96(9) 4 6_556
O22 Mn O23 159.57(8) 3_455 6_556
O11 Mn O23 71.98(9) 1_554 6_556
O11 Mn O23 91.04(8) 2_556 6_556
O23 Mn O23 112.83(11) 5 6_556
O22 Mn Li 37.9(9) 4 3_455
O22 Mn Li 39.7(8) 3_455 3_455
O11 Mn Li 110.1(8) 1_554 3_455
O11 Mn Li 100.3(8) 2_556 3_455
O23 Mn Li 125.6(8) 5 3_455
O23 Mn Li 121.2(8) 6_556 3_455
O22 Mn Li 39.7(8) 4 4
O22 Mn Li 37.9(9) 3_455 4
O11 Mn Li 100.3(8) 1_554 4
O11 Mn Li 110.1(8) 2_556 4
O23 Mn Li 121.2(8) 5 4
O23 Mn Li 125.6(8) 6_556 4
Li Mn Li 11.8(11) 3_455 4
O22 Mn Mn1 43.78(10) 4 3_455
O22 Mn Mn1 44.28(10) 3_455 3_455
O11 Mn Mn1 125.91(10) 1_554 3_455
O11 Mn Mn1 84.07(11) 2_556 3_455
O23 Mn Mn1 126.02(9) 5 3_455
O23 Mn Mn1 115.30(10) 6_556 3_455
Li Mn Mn1 17.6(6) 3_455 3_455
Li Mn Mn1 29.3(6) 4 3_455
O22 Mn Mn1 44.28(10) 4 4
O22 Mn Mn1 43.78(10) 3_455 4
O11 Mn Mn1 84.07(11) 1_554 4
O11 Mn Mn1 125.91(10) 2_556 4
O23 Mn Mn1 115.30(10) 5 4
O23 Mn Mn1 126.02(9) 6_556 4
Li Mn Mn1 29.3(6) 3_455 4
Li Mn Mn1 17.6(6) 4 4
Mn1 Mn Mn1 46.79(18) 3_455 4
O21 Fe O12 95.83(9) . 7_556
O21 Fe O23 87.90(8) . 6_556
O12 Fe O23 107.67(10) 7_556 6_556
O21 Fe O11 102.17(9) . 1_554
O12 Fe O11 160.94(8) 7_556 1_554
O23 Fe O11 79.47(9) 6_556 1_554
O21 Fe O24 103.00(8) . 6
O12 Fe O24 87.07(9) 7_556 6
O23 Fe O24 160.88(8) 6_556 6
O11 Fe O24 82.86(9) 1_554 6
O21 Fe O24 173.36(8) . 4
O12 Fe O24 79.80(8) 7_556 4
O23 Fe O24 88.68(7) 6_556 4
O11 Fe O24 82.78(8) 1_554 4
O24 Fe O24 81.89(8) 6 4
O11 P1 O11 109.55(17) 2_556 .
O11 P1 O12 113.90(11) 2_556 2_556
O11 P1 O12 107.90(11) . 2_556
O11 P1 O12 107.90(11) 2_556 .
O11 P1 O12 113.90(11) . .
O12 P1 O12 103.71(17) 2_556 .
O11 P1 Li 131.9(6) 2_556 8_456
O11 P1 Li 118.5(6) . 8_456
O12 P1 Li 51.2(10) 2_556 8_456
O12 P1 Li 53.2(11) . 8_456
O11 P1 Li 118.5(6) 2_556 7_556
O11 P1 Li 131.9(6) . 7_556
O12 P1 Li 53.2(11) 2_556 7_556
O12 P1 Li 51.2(10) . 7_556
Li P1 Li 13.5(12) 8_456 7_556
O11 P1 Mn1 149.80(12) 2_556 8_456
O11 P1 Mn1 100.20(14) . 8_456
O12 P1 Mn1 49.18(11) 2_556 8_456
O12 P1 Mn1 62.53(13) . 8_456
Li P1 Mn1 18.8(7) 8_456 8_456
Li P1 Mn1 32.2(6) 7_556 8_456
O11 P1 Mn1 100.20(14) 2_556 7_556
O11 P1 Mn1 149.80(12) . 7_556
O12 P1 Mn1 62.53(13) 2_556 7_556
O12 P1 Mn1 49.18(11) . 7_556
Li P1 Mn1 32.2(6) 8_456 7_556
Li P1 Mn1 18.8(7) 7_556 7_556
Mn1 P1 Mn1 51.0(2) 8_456 7_556
P1 O11 Mn2 126.65(11) . 1_556
P1 O11 Fe 126.65(11) . 1_556
Mn2 O11 Fe 0.00(3) 1_556 1_556
P1 O11 Mn 118.00(12) . 1_556
Mn2 O11 Mn 103.83(10) 1_556 1_556
Fe O11 Mn 103.83(10) 1_556 1_556
P1 O12 Mn2 129.69(12) . 7_556
P1 O12 Fe 129.69(12) . 7_556
Mn2 O12 Fe 0.00(2) 7_556 7_556
P1 O12 Li 93.0(13) . 7_556
Mn2 O12 Li 131.2(11) 7_556 7_556
Fe O12 Li 131.2(11) 7_556 7_556
P1 O12 Li 90.9(10) . 8_456
Mn2 O12 Li 123.8(9) 7_556 8_456
Fe O12 Li 123.8(9) 7_556 8_456
Li O12 Li 17.0(14) 7_556 8_456
P1 O12 Mn1 99.83(15) . 7_556
Mn2 O12 Mn1 130.47(14) 7_556 7_556
Fe O12 Mn1 130.47(14) 7_556 7_556
Li O12 Mn1 25.2(9) 7_556 7_556
Li O12 Mn1 42.1(7) 8_456 7_556
P1 O12 Mn1 115.32(15) . 3_455
Mn2 O12 Mn1 113.38(14) 7_556 3_455
Fe O12 Mn1 113.38(14) 7_556 3_455
Li O12 Mn1 45.6(11) 7_556 3_455
Li O12 Mn1 61.1(8) 8_456 3_455
Mn1 O12 Mn1 22.3(2) 7_556 3_455
O21 P2 O22 111.32(12) . .
O21 P2 O23 108.65(12) . .
O22 P2 O23 110.78(12) . .
O21 P2 O24 110.41(12) . .
O22 P2 O24 108.61(12) . .
O23 P2 O24 106.98(13) . .
P2 O21 Fe 141.99(15) . .
P2 O22 Li 139.3(12) . 2_655
P2 O22 Li 140.9(10) . .
Li O22 Li 18.7(18) 2_655 .
P2 O22 Mn 124.25(12) . 3_545
Li O22 Mn 95.6(13) 2_655 3_545
Li O22 Mn 93.7(9) . 3_545
P2 O22 Mn1 130.58(17) . 2_655
Li O22 Mn1 25.5(9) 2_655 2_655
Li O22 Mn1 44.1(10) . 2_655
Mn O22 Mn1 93.13(14) 3_545 2_655
P2 O22 Mn1 130.39(17) . .
Li O22 Mn1 44.2(9) 2_655 .
Li O22 Mn1 25.5(10) . .
Mn O22 Mn1 92.61(14) 3_545 .
Mn1 O22 Mn1 69.6(2) 2_655 .
P2 O22 Mn1 109.67(15) . 5_656
Li O22 Mn1 63.1(10) 2_655 5_656
Li O22 Mn1 45.4(11) . 5_656
Mn O22 Mn1 103.08(14) 3_545 5_656
Mn1 O22 Mn1 88.50(13) 2_655 5_656
Mn1 O22 Mn1 21.9(2) . 5_656
P2 O23 Mn2 124.06(13) . 6
P2 O23 Fe 124.06(13) . 6
Mn2 O23 Fe 0.00(3) 6 6
P2 O23 Mn 132.82(12) . 5
Mn2 O23 Mn 102.97(9) 6 5
Fe O23 Mn 102.97(9) 6 5
P2 O24 Mn2 135.71(13) . 6_556
P2 O24 Fe 135.71(13) . 6_556
Mn2 O24 Fe 0.000(18) 6_556 6_556
P2 O24 Fe 121.93(11) . 4_545
Mn2 O24 Fe 98.11(8) 6_556 4_545
Fe O24 Fe 98.11(8) 6_556 4_545
P2 O24 Mn2 121.93(11) . 4_545
Mn2 O24 Mn2 98.11(8) 6_556 4_545
Fe O24 Mn2 98.11(8) 6_556 4_545
Fe O24 Mn2 0.00(2) 4_545 4_545

loop_
_geom_bond_atom_site_label_1
_geom_bond_atom_site_label_2
_geom_bond_distance
_geom_bond_site_symmetry_2
Li Li 0.62(6) 2_655
Li Mn1 0.97(3) .
Li Mn1 1.58(3) 2_655
Li Mn1 1.71(4) 5_656
Li O22 1.85(3) 2_655
Li O22 1.92(4) .
Li O12 2.05(3) 7_556
Li O12 2.11(4) 8
Li Mn1 2.26(4) 6
Li Li 2.63(7) 5_656
Li P1 2.63(3) 7_556
Li Mn 3.00(2) 3_545
Mn1 Mn1 0.887(9) 5_656
Mn1 Li 1.58(3) 2_655
Mn1 Li 1.71(4) 5_656
Mn1 O22 2.216(5) 2_655
Mn1 O22 2.235(5) .
Mn1 Li 2.26(4) 6_556
Mn1 O12 2.266(5) 7_556
Mn1 O12 2.315(5) 3_545
Mn1 O22 2.371(5) 5_656
Mn1 Mn1 2.539(10) 2_655
Mn1 P1 2.951(5) 7_556
Mn O22 2.188(2) 4
Mn O22 2.188(2) 3_455
Mn O11 2.193(3) 1_554
Mn O11 2.193(3) 2_556
Mn O23 2.240(2) 5
Mn O23 2.240(2) 6_556
Mn Li 3.00(2) 3_455
Mn Li 3.00(2) 4
Mn Mn1 3.197(5) 3_455
Mn Mn1 3.197(5) 4
Fe O21 1.927(3) .
Fe O12 2.000(2) 7_556
Fe O23 2.026(3) 6_556
Fe O11 2.049(2) 1_554
Fe O24 2.057(3) 6
Fe O24 2.209(2) 4
P1 O11 1.539(2) 2_556
P1 O11 1.539(2) .
P1 O12 1.542(2) 2_556
P1 O12 1.542(2) .
P1 Li 2.63(3) 8_456
P1 Li 2.63(3) 7_556
P1 Mn1 2.951(5) 8_456
P1 Mn1 2.951(5) 7_556
O11 Mn2 2.049(2) 1_556
O11 Fe 2.049(2) 1_556
O11 Mn 2.193(3) 1_556
O12 Mn2 2.000(2) 7_556
O12 Fe 2.000(2) 7_556
O12 Li 2.05(3) 7_556
O12 Li 2.11(4) 8_456
O12 Mn1 2.266(5) 7_556
O12 Mn1 2.315(5) 3_455
P2 O21 1.522(2) .
P2 O22 1.523(2) .
P2 O23 1.550(2) .
P2 O24 1.552(2) .
O22 Li 1.85(3) 2_655
O22 Mn 2.188(2) 3_545
O22 Mn1 2.216(5) 2_655
O22 Mn1 2.371(5) 5_656
O23 Mn2 2.026(3) 6
O23 Fe 2.026(3) 6
O23 Mn 2.240(2) 5
O24 Mn2 2.057(3) 6_556
O24 Fe 2.057(3) 6_556
O24 Fe 2.209(2) 4_545
O24 Mn2 2.209(2) 4_545
